data_1555524
loop_
_publ_author_name
'Zhou, Yujing'
'Ye, Fei'
'Zhou, Qi'
'Zhang, Yan'
'Wang, Jianbo'

_publ_section_title
;
 Cu(I)-Catalyzed Tandem Reaction of Carbene Coupling and
 Horner-Wadsworth-Emmons Type Olefination: Access toward Enynes.
;
_journal_issue 9
_journal_name_full 'Organic letters'
_journal_page_first 2024
_journal_page_last 2027
_journal_paper_doi 10.1021/acs.orglett.6b00631
_journal_volume 18
_journal_year 2016
_chemical_formula_moiety 'C20 H14'
_chemical_formula_sum 'C20 H14'
_chemical_formula_weight 254.31
_space_group_crystal_system monoclinic
_space_group_IT_number 4
_space_group_name_Hall 'P 2yb'
_space_group_name_H-M_alt 'P 1 21 1'
_atom_sites_solution_hydrogens geom
_atom_sites_solution_primary iterative
_audit_creation_date 2015-10-20
_audit_creation_method
;
Olex2 1.2
(compiled 2015.01.26 svn.r3150 for OlexSys, GUI svn.r4998)
;
_cell_angle_alpha 90
_cell_angle_beta 95.824(9)
_cell_angle_gamma 90
_cell_formula_units_Z 2
_cell_length_a 6.4855(7)
_cell_length_b 7.5481(6)
_cell_length_c 13.9074(11)
_cell_measurement_reflns_used 1381
_cell_measurement_temperature 180.00(10)
_cell_measurement_theta_max 27.8200
_cell_measurement_theta_min 3.6220
_cell_volume 677.30(11)
_computing_cell_refinement
;
CrysAlisPro, Agilent Technologies,
Version 1.171.36.32 (release 02-08-2013 CrysAlis171 .NET)
(compiled Aug  2 2013,16:46:58)
;
_computing_data_collection
;
CrysAlisPro, Agilent Technologies,
Version 1.171.36.32 (release 02-08-2013 CrysAlis171 .NET)
(compiled Aug  2 2013,16:46:58)
;
_computing_data_reduction
;
CrysAlisPro, Agilent Technologies,
Version 1.171.36.32 (release 02-08-2013 CrysAlis171 .NET)
(compiled Aug  2 2013,16:46:58)
;
_computing_molecular_graphics 'Olex2 (Dolomanov et al., 2009)'
_computing_publication_material 'Olex2 (Dolomanov et al., 2009)'
_computing_structure_refinement 'ShelXL (Sheldrick, 2008)'
_computing_structure_solution
;
Superflip (Palatinus & Chapuis, 2007;Palatinus & van der Lee, 2008;
Palatinus et al., 2012)
;
_diffrn_ambient_temperature 180.00(10)
_diffrn_detector_area_resol_mean 10.3914
_diffrn_measured_fraction_theta_full 0.998
_diffrn_measured_fraction_theta_max 0.998
_diffrn_measurement_details
;
#__ type_ start__ end____ width___ exp.time_
  1 omega   13.00   53.00   1.0000    1.0000
omega____ theta____ kappa____ phi______ frames
    -       10.5454  -99.0000  -30.0000 40

#__ type_ start__ end____ width___ exp.time_
  2 omega  -65.00   81.00   1.0000    1.0000
omega____ theta____ kappa____ phi______ frames
    -       10.5454    0.0000 -120.0000 146

#__ type_ start__ end____ width___ exp.time_
  3 omega  -65.00  -30.00   1.0000    1.0000
omega____ theta____ kappa____ phi______ frames
    -       10.5454  -38.0000   60.0000 35
;
_diffrn_measurement_device_type 'SuperNova, Dual, Cu at zero, Atlas'
_diffrn_measurement_method '\w scans'
_diffrn_orient_matrix_UB_11 0.0367464000
_diffrn_orient_matrix_UB_12 0.0124584000
_diffrn_orient_matrix_UB_13 0.0493248000
_diffrn_orient_matrix_UB_21 -0.0930585000
_diffrn_orient_matrix_UB_22 0.0448957000
_diffrn_orient_matrix_UB_23 0.0076376000
_diffrn_orient_matrix_UB_31 -0.0455003000
_diffrn_orient_matrix_UB_32 -0.0815917000
_diffrn_orient_matrix_UB_33 0.0117629000
_diffrn_radiation_monochromator mirror
_diffrn_radiation_type MoK\a
_diffrn_radiation_wavelength 0.71073
_diffrn_reflns_av_R_equivalents 0.0327
_diffrn_reflns_av_unetI/netI 0.0593
_diffrn_reflns_Laue_measured_fraction_full 0.998
_diffrn_reflns_Laue_measured_fraction_max 0.998
_diffrn_reflns_limit_h_max 8
_diffrn_reflns_limit_h_min -6
_diffrn_reflns_limit_k_max 8
_diffrn_reflns_limit_k_min -9
_diffrn_reflns_limit_l_max 17
_diffrn_reflns_limit_l_min -13
_diffrn_reflns_number 3583
_diffrn_reflns_point_group_measured_fraction_full 0.888
_diffrn_reflns_point_group_measured_fraction_max 0.874
_diffrn_reflns_theta_full 25.242
_diffrn_reflns_theta_max 26.021
_diffrn_reflns_theta_min 2.945
_diffrn_source 'SuperNova (Mo) X-ray Source'
_exptl_absorpt_coefficient_mu 0.070
_exptl_absorpt_correction_T_max 1.00000
_exptl_absorpt_correction_T_min 0.85368
_exptl_absorpt_correction_type multi-scan
_exptl_absorpt_process_details
;
CrysAlisPro, Agilent Technologies,
Version 1.171.36.32 (release 02-08-2013 CrysAlis171 .NET)
(compiled Aug  2 2013,16:46:58)
Empirical absorption correction using spherical harmonics,
 implemented in SCALE3 ABSPACK scaling algorithm.
;
_exptl_crystal_colour
;
;
_exptl_crystal_density_diffrn 1.247
_exptl_crystal_description
;
;
_exptl_crystal_F_000 268
_exptl_crystal_size_max 0.1
_exptl_crystal_size_mid 0.1
_exptl_crystal_size_min 0.05
_refine_diff_density_max 0.171
_refine_diff_density_min -0.206
_refine_diff_density_rms 0.046
_refine_ls_abs_structure_details
;
 Flack x determined using 617 quotients [(I+)-(I-)]/[(I+)+(I-)]
 (Parsons, Flack and Wagner, Acta Cryst. B69 (2013) 249-259).
;
_refine_ls_abs_structure_Flack -9.4(10)
_refine_ls_extinction_method none
_refine_ls_goodness_of_fit_ref 1.130
_refine_ls_hydrogen_treatment constr
_refine_ls_matrix_type full
_refine_ls_number_parameters 181
_refine_ls_number_reflns 2334
_refine_ls_number_restraints 1
_refine_ls_restrained_S_all 1.130
_refine_ls_R_factor_all 0.0645
_refine_ls_R_factor_gt 0.0466
_refine_ls_shift/su_max 0.000
_refine_ls_shift/su_mean 0.000
_refine_ls_structure_factor_coef Fsqd
_refine_ls_weighting_details 'w=1/[\s^2^(Fo^2^)+(0.0408P)^2^] where P=(Fo^2^+2Fc^2^)/3'
_refine_ls_weighting_scheme calc
_refine_ls_wR_factor_gt 0.0963
_refine_ls_wR_factor_ref 0.1096
_reflns_Friedel_coverage 0.623
_reflns_Friedel_fraction_full 0.759
_reflns_Friedel_fraction_max 0.729
_reflns_number_gt 1871
_reflns_number_total 2334
_reflns_threshold_expression 'I > 2\s(I)'
_cod_data_source_file ol6b00631_si_001.cif
_cod_data_source_block exp_5834
_cod_original_cell_volume 677.29(10)
_cod_database_code 1555524
_shelxl_version_number 2014-3
_chemical_oxdiff_formula 'C1 H1'
_shelx_space_group_comment
;
The symmetry employed for this shelxl refinement is uniquely defined
by the following loop, which should always be used as a source of
symmetry information in preference to the above space-group names.
They are only intended as comments.
;
_shelx_estimated_absorpt_t_max 0.996
_shelx_estimated_absorpt_t_min 0.993
_reflns_odcompleteness_completeness 99.72
_reflns_odcompleteness_iscentric 1
_reflns_odcompleteness_theta 25.97
_olex2_refinement_description
;
1. Fixed Uiso
 At 1.2 times of:
  All C(H) groups
2.a Aromatic/amide H refined with riding coordinates:
 C2(H2), C4(H4), C5(H5), C6(H6), C7(H7), C9(H9), C10(H10), C11(H11), C16(H16),
 C17(H17), C18(H18), C19(H19), C20(H20)
2.b :
 C14(H14)
;
_olex2_submission_special_instructions 'No special instructions were received'

loop_
_space_group_symop_operation_xyz
'x, y, z'
'-x, y+1/2, -z'

loop_
_atom_site_label
_atom_site_type_symbol
_atom_site_fract_x
_atom_site_fract_y
_atom_site_fract_z
_atom_site_U_iso_or_equiv
_atom_site_adp_type
_atom_site_occupancy
_atom_site_site_symmetry_order
_atom_site_calc_flag
_atom_site_refinement_flags_posn
C1 C 0.7239(5) 0.5544(4) 0.05973(19) 0.0293(8) Uani 1 1 d .
C2 C 0.5402(5) 0.5988(4) 0.0072(2) 0.0285(7) Uani 1 1 d .
H2 H 0.4345 0.6534 0.0394 0.034 Uiso 1 1 calc R
C3 C 0.5033(5) 0.5659(4) -0.09335(19) 0.0291(8) Uani 1 1 d .
C4 C 0.3146(6) 0.6132(4) -0.1474(2) 0.0347(8) Uani 1 1 d .
H4 H 0.2074 0.6674 -0.1160 0.042 Uiso 1 1 calc R
C5 C 0.2860(6) 0.5813(4) -0.2444(2) 0.0425(9) Uani 1 1 d .
H5 H 0.1585 0.6130 -0.2800 0.051 Uiso 1 1 calc R
C6 C 0.4426(7) 0.5024(4) -0.2922(2) 0.0453(10) Uani 1 1 d .
H6 H 0.4211 0.4820 -0.3599 0.054 Uiso 1 1 calc R
C7 C 0.6243(7) 0.4553(4) -0.2422(2) 0.0408(9) Uani 1 1 d .
H7 H 0.7288 0.4011 -0.2753 0.049 Uiso 1 1 calc R
C8 C 0.6614(5) 0.4855(4) -0.14109(19) 0.0304(8) Uani 1 1 d .
C9 C 0.8485(6) 0.4395(4) -0.0865(2) 0.0374(9) Uani 1 1 d .
H9 H 0.9546 0.3832 -0.1177 0.045 Uiso 1 1 calc R
C10 C 0.8805(6) 0.4742(4) 0.0105(2) 0.0341(8) Uani 1 1 d .
H10 H 1.0095 0.4441 0.0452 0.041 Uiso 1 1 calc R
C11 C 0.7423(5) 0.5919(4) 0.16386(18) 0.0289(7) Uani 1 1 d .
H11 H 0.6270 0.6531 0.1849 0.035 Uiso 1 1 calc R
C12 C 0.8940(5) 0.5550(4) 0.2352(2) 0.0287(7) Uani 1 1 d .
C13 C 1.0860(6) 0.4732(4) 0.2195(2) 0.0320(8) Uani 1 1 d .
C14 C 1.2467(6) 0.4041(5) 0.2113(2) 0.0408(9) Uani 1 1 d .
H14 H 1.3759 0.3485 0.2046 0.049 Uiso 1 1 calc R
C15 C 0.8673(5) 0.5999(4) 0.33774(19) 0.0285(7) Uani 1 1 d .
C16 C 1.0339(6) 0.6587(4) 0.4001(2) 0.0353(8) Uani 1 1 d .
H16 H 1.1675 0.6661 0.3781 0.042 Uiso 1 1 calc R
C17 C 1.0074(7) 0.7067(5) 0.4942(2) 0.0433(9) Uani 1 1 d .
H17 H 1.1222 0.7493 0.5356 0.052 Uiso 1 1 calc R
C18 C 0.8169(7) 0.6931(5) 0.5280(2) 0.0457(10) Uani 1 1 d .
H18 H 0.7993 0.7267 0.5925 0.055 Uiso 1 1 calc R
C19 C 0.6514(6) 0.6305(5) 0.4681(2) 0.0446(10) Uani 1 1 d .
H19 H 0.5198 0.6189 0.4918 0.053 Uiso 1 1 calc R
C20 C 0.6751(6) 0.5839(5) 0.3729(2) 0.0378(8) Uani 1 1 d .
H20 H 0.5597 0.5411 0.3319 0.045 Uiso 1 1 calc R

loop_
_atom_site_aniso_label
_atom_site_aniso_U_11
_atom_site_aniso_U_22
_atom_site_aniso_U_33
_atom_site_aniso_U_23
_atom_site_aniso_U_13
_atom_site_aniso_U_12
C1 0.036(2) 0.0271(16) 0.0258(15) -0.0015(13) 0.0084(14) 0.0002(15)
C2 0.036(2) 0.0259(15) 0.0250(14) -0.0009(13) 0.0093(14) -0.0023(15)
C3 0.041(2) 0.0228(16) 0.0243(14) 0.0011(12) 0.0083(14) -0.0052(15)
C4 0.042(2) 0.0332(18) 0.0293(15) 0.0024(14) 0.0040(15) -0.0031(17)
C5 0.055(3) 0.043(2) 0.0279(15) 0.0039(16) -0.0048(16) -0.0080(19)
C6 0.074(3) 0.040(2) 0.0216(15) -0.0017(14) 0.0048(18) -0.011(2)
C7 0.062(3) 0.0353(19) 0.0273(15) -0.0039(14) 0.0159(18) -0.0044(18)
C8 0.044(2) 0.0243(16) 0.0247(14) -0.0003(12) 0.0122(15) -0.0058(15)
C9 0.043(2) 0.0359(19) 0.0356(16) -0.0035(15) 0.0156(17) 0.0025(17)
C10 0.036(2) 0.0359(19) 0.0312(16) -0.0008(15) 0.0072(15) 0.0016(16)
C11 0.0316(19) 0.0285(16) 0.0270(15) -0.0025(13) 0.0055(14) 0.0010(15)
C12 0.033(2) 0.0262(16) 0.0276(15) -0.0012(13) 0.0054(14) -0.0008(15)
C13 0.038(2) 0.0310(17) 0.0273(16) -0.0032(13) 0.0022(15) -0.0003(17)
C14 0.038(2) 0.041(2) 0.0432(19) -0.0090(15) 0.0012(17) 0.0076(18)
C15 0.037(2) 0.0231(15) 0.0251(14) 0.0021(13) 0.0021(14) 0.0008(15)
C16 0.040(2) 0.0358(18) 0.0295(16) 0.0016(13) 0.0027(16) -0.0011(16)
C17 0.055(3) 0.044(2) 0.0290(16) -0.0037(14) -0.0034(16) -0.0087(19)
C18 0.065(3) 0.049(2) 0.0232(16) -0.0027(14) 0.0040(18) 0.006(2)
C19 0.042(2) 0.064(3) 0.0287(17) 0.0040(16) 0.0088(17) 0.0077(19)
C20 0.037(2) 0.049(2) 0.0270(15) 0.0022(15) 0.0016(15) -0.0001(18)

loop_
_atom_type_symbol
_atom_type_description
_atom_type_scat_dispersion_real
_atom_type_scat_dispersion_imag
_atom_type_scat_source
C C 0.0033 0.0016 'International Tables Vol C Tables 4.2.6.8 and 6.1.1.4'
H H 0.0000 0.0000 'International Tables Vol C Tables 4.2.6.8 and 6.1.1.4'

loop_
_geom_angle_atom_site_label_1
_geom_angle_atom_site_label_2
_geom_angle_atom_site_label_3
_geom_angle
C2 C1 C10 118.2(3)
C2 C1 C11 117.2(3)
C10 C1 C11 124.6(3)
C1 C2 H2 118.9
C1 C2 C3 122.2(3)
C3 C2 H2 118.9
C4 C3 C2 122.0(3)
C8 C3 C2 118.7(3)
C8 C3 C4 119.2(3)
C3 C4 H4 119.9
C5 C4 C3 120.2(3)
C5 C4 H4 119.9
C4 C5 H5 119.6
C4 C5 C6 120.8(4)
C6 C5 H5 119.6
C5 C6 H6 119.9
C7 C6 C5 120.2(3)
C7 C6 H6 119.9
C6 C7 H7 119.4
C6 C7 C8 121.2(3)
C8 C7 H7 119.4
C3 C8 C7 118.4(3)
C9 C8 C3 118.7(3)
C9 C8 C7 123.0(3)
C8 C9 H9 119.3
C10 C9 C8 121.3(3)
C10 C9 H9 119.3
C1 C10 H10 119.6
C9 C10 C1 120.9(3)
C9 C10 H10 119.6
C1 C11 H11 114.2
C12 C11 C1 131.6(3)
C12 C11 H11 114.2
C11 C12 C13 123.9(3)
C11 C12 C15 120.5(3)
C13 C12 C15 115.6(3)
C14 C13 C12 176.8(3)
C13 C14 H14 180.0
C16 C15 C12 120.8(3)
C16 C15 C20 118.5(3)
C20 C15 C12 120.7(3)
C15 C16 H16 119.6
C17 C16 C15 120.7(4)
C17 C16 H16 119.6
C16 C17 H17 119.8
C18 C17 C16 120.5(3)
C18 C17 H17 119.8
C17 C18 H18 120.2
C17 C18 C19 119.6(3)
C19 C18 H18 120.2
C18 C19 H19 119.7
C18 C19 C20 120.5(4)
C20 C19 H19 119.7
C15 C20 C19 120.1(3)
C15 C20 H20 120.0
C19 C20 H20 120.0

loop_
_geom_bond_atom_site_label_1
_geom_bond_atom_site_label_2
_geom_bond_distance
C1 C2 1.374(4)
C1 C10 1.417(4)
C1 C11 1.469(4)
C2 H2 0.9500
C2 C3 1.416(4)
C3 C4 1.415(5)
C3 C8 1.414(4)
C4 H4 0.9500
C4 C5 1.365(4)
C5 H5 0.9500
C5 C6 1.401(5)
C6 H6 0.9500
C6 C7 1.354(5)
C7 H7 0.9500
C7 C8 1.421(4)
C8 C9 1.408(5)
C9 H9 0.9500
C9 C10 1.369(4)
C10 H10 0.9500
C11 H11 0.9500
C11 C12 1.354(4)
C12 C13 1.426(5)
C12 C15 1.492(4)
C13 C14 1.182(5)
C14 H14 0.9500
C15 C16 1.388(4)
C15 C20 1.389(4)
C16 H16 0.9500
C16 C17 1.385(4)
C17 H17 0.9500
C17 C18 1.369(5)
C18 H18 0.9500
C18 C19 1.373(5)
C19 H19 0.9500
C19 C20 1.395(4)
C20 H20 0.9500
